data_1525192
loop_
_publ_author_name
'Sachsze, W.'
'Juza, R.'

_publ_section_title
;
 Ueber Mischkristalle der Zusammensetzung (Li, Co)3 N, (Li, Ni)3 N und
 (Li, Cu)3 N
;
_journal_name_full 'Zeitschrift fuer Anorganische und Allgemeine Chemie'
_journal_page_first 278
_journal_page_last 290
_journal_volume 260
_journal_year 1949
_chemical_formula_sum 'Co0.46 Li2.54 N'
_chemical_name_systematic '(Co0.46 Li2.54) N'
_space_group_IT_number 191
_symmetry_space_group_name_Hall '-P 6 2'
_symmetry_space_group_name_H-M 'P 6/m m m'
_cell_angle_alpha 90
_cell_angle_beta 90
_cell_angle_gamma 120
_cell_formula_units_Z 1
_cell_length_a 3.736
_cell_length_b 3.736
_cell_length_c 3.605
_cell_volume 43.576
_citation_journal_id_ASTM ZAACAB
_cod_data_source_file Sachsze_ZAACAB_1949_1094.cif
_cod_data_source_block Co0.46Li2.54N1
_cod_original_cell_volume 43.57623
_cod_original_formula_sum 'Co0.46 Li2.54 N1'
_cod_database_code 1525192

loop_
_symmetry_equiv_pos_as_xyz
x,y,z
x-y,x,z
-y,x-y,z
-x,-y,z
-x+y,-x,z
y,-x+y,z
-y,-x,-z
x-y,-y,-z
x,x-y,-z
y,x,-z
-x+y,y,-z
-x,-x+y,-z
-x,-y,-z
-x+y,-x,-z
y,-x+y,-z
x,y,-z
x-y,x,-z
-y,x-y,-z
y,x,z
-x+y,y,z
-x,-x+y,z
-y,-x,z
x-y,-y,z
x,x-y,z

loop_
_atom_site_label
_atom_site_type_symbol
_atom_site_fract_x
_atom_site_fract_y
_atom_site_fract_z
_atom_site_occupancy
_atom_site_U_iso_or_equiv
N1 N-3 0 0 0 1 0.0
Li1 Li+1 0 0 0.5 0.847 0.0
Co1 Co+1 0 0 0.5 0.153 0.0
Li2 Li+1 0.3333 0.6667 0 0.847 0.0
Co2 Co+1 0.3333 0.6667 0 0.153 0.0
